data_7056914
loop_
_publ_author_name
'Saini, Anoop Kumar'
'Saraf, Mohit'
'Kumari, Pratibha'
'Mobin, Shaikh M.'

_publ_section_title
;
 A highly selective and sensitive chemosensor forl-tryptophan by employing
 a Schiff based Cu(ii) complex
;
_journal_issue 5
_journal_name_full 'New Journal of Chemistry'
_journal_page_first 3509
_journal_paper_doi 10.1039/C7NJ04595F
_journal_volume 42
_journal_year 2018
_chemical_formula_sum 'C120 H112 Cu3 N12 O6'
_chemical_formula_weight 2008.83
_space_group_crystal_system monoclinic
_space_group_IT_number 5
_space_group_name_Hall 'C 2y'
_space_group_name_H-M_alt 'C 1 2 1'
_symmetry_space_group_name_Hall 'C 2y'
_symmetry_space_group_name_H-M 'C 1 2 1'
_atom_sites_solution_hydrogens geom
_audit_creation_method SHELXL-2014/7
_audit_update_record
;
2017-01-02 deposited with the CCDC.
2018-01-18 downloaded from the CCDC.
;
_cell_angle_alpha 90
_cell_angle_beta 99.281(2)
_cell_angle_gamma 90
_cell_formula_units_Z 2
_cell_length_a 28.4220(6)
_cell_length_b 9.0408(2)
_cell_length_c 20.3084(4)
_cell_measurement_reflns_used 9216
_cell_measurement_temperature 100(2)
_cell_measurement_theta_max 24.7880
_cell_measurement_theta_min 3.5200
_cell_volume 5150.09(19)
_computing_cell_refinement 'CrysAlis RED, Oxford Diffraction Ltd.,'
_computing_data_collection 'CrysAlis CCD, Oxford Diffraction Ltd.,'
_computing_data_reduction 'CrysAlis RED, Oxford Diffraction Ltd.,'
_computing_molecular_graphics Ortep3
_computing_publication_material Shelx97
_computing_structure_refinement 'SHELXL-2014/7 (Sheldrick, 2014)'
_computing_structure_solution 'SHELXS-97 (Sheldrick, 1997)'
_diffrn_ambient_temperature 100(2)
_diffrn_detector_area_resol_mean 15.9948
_diffrn_measured_fraction_theta_full 0.998
_diffrn_measured_fraction_theta_max 0.899
_diffrn_measurement_device_type 'OXFORD DIFFRACTION SUPER NOVA'
_diffrn_measurement_method \w/q-scan
_diffrn_radiation_monochromator graphite
_diffrn_radiation_source 'Micro-Focus (Mo) X-ray Source'
_diffrn_radiation_type MoK\a
_diffrn_radiation_wavelength 0.71073
_diffrn_reflns_av_R_equivalents 0.0551
_diffrn_reflns_av_unetI/netI 0.0701
_diffrn_reflns_Laue_measured_fraction_full 0.998
_diffrn_reflns_Laue_measured_fraction_max 0.899
_diffrn_reflns_limit_h_max 38
_diffrn_reflns_limit_h_min -37
_diffrn_reflns_limit_k_max 9
_diffrn_reflns_limit_k_min -12
_diffrn_reflns_limit_l_max 27
_diffrn_reflns_limit_l_min -27
_diffrn_reflns_number 28336
_diffrn_reflns_point_group_measured_fraction_full 0.943
_diffrn_reflns_point_group_measured_fraction_max 0.807
_diffrn_reflns_theta_full 25.242
_diffrn_reflns_theta_max 29.079
_diffrn_reflns_theta_min 2.905
_exptl_absorpt_coefficient_mu 0.676
_exptl_absorpt_correction_T_max 1.00000
_exptl_absorpt_correction_T_min 0.64372
_exptl_absorpt_correction_type multi-scan
_exptl_absorpt_process_details
;
CrysAlisPro, Agilent Technologies,
Version 1.171.37.33 (release 27-03-2014 CrysAlis171 .NET)
(compiled Mar 27 2014,17:12:48)
Empirical absorption correction using spherical harmonics,
 implemented in SCALE3 ABSPACK scaling algorithm.
;
_exptl_crystal_colour blue
_exptl_crystal_density_diffrn 1.295
_exptl_crystal_density_method 'not measured'
_exptl_crystal_description block
_exptl_crystal_F_000 2102
_exptl_crystal_size_max 0.280
_exptl_crystal_size_mid 0.230
_exptl_crystal_size_min 0.190
_refine_diff_density_max 1.127
_refine_diff_density_min -0.622
_refine_diff_density_rms 0.084
_refine_ls_abs_structure_details
;
 Flack x determined using 2916 quotients [(I+)-(I-)]/[(I+)+(I-)]
 (Parsons, Flack and Wagner, Acta Cryst. B69 (2013) 249-259).
;
_refine_ls_abs_structure_Flack -0.018(8)
_refine_ls_extinction_method none
_refine_ls_goodness_of_fit_ref 1.031
_refine_ls_hydrogen_treatment constr
_refine_ls_matrix_type full
_refine_ls_number_parameters 655
_refine_ls_number_reflns 11148
_refine_ls_number_restraints 15
_refine_ls_restrained_S_all 1.032
_refine_ls_R_factor_all 0.0864
_refine_ls_R_factor_gt 0.0670
_refine_ls_shift/su_max 0.001
_refine_ls_shift/su_mean 0.000
_refine_ls_structure_factor_coef Fsqd
_refine_ls_weighting_details 'w=1/[\s^2^(Fo^2^)+(0.0851P)^2^+11.9181P] where P=(Fo^2^+2Fc^2^)/3'
_refine_ls_weighting_scheme calc
_refine_ls_wR_factor_gt 0.1637
_refine_ls_wR_factor_ref 0.1801
_reflns_Friedel_coverage 0.693
_reflns_Friedel_fraction_full 0.879
_reflns_Friedel_fraction_max 0.703
_reflns_number_gt 8857
_reflns_number_total 11148
_reflns_threshold_expression 'I > 2\s(I)'
_cod_data_source_file c7nj04595f2.cif
_cod_data_source_block 1
_cod_depositor_comments 'Adding full bibliography for 7056914.cif.'
_cod_original_cell_volume 5150.08(19)
_cod_database_code 7056914
_shelx_shelxl_version_number 2014/7
_shelx_space_group_comment
;
The symmetry employed for this shelxl refinement is uniquely defined
by the following loop, which should always be used as a source of
symmetry information in preference to the above space-group names.
They are only intended as comments.
;
_shelx_estimated_absorpt_t_min 0.833
_shelx_estimated_absorpt_t_max 0.882

loop_
_space_group_symop_operation_xyz
'x, y, z'
'-x, y, -z'
'x+1/2, y+1/2, z'
'-x+1/2, y+1/2, -z'

loop_
_atom_site_label
_atom_site_type_symbol
_atom_site_fract_x
_atom_site_fract_y
_atom_site_fract_z
_atom_site_U_iso_or_equiv
_atom_site_adp_type
_atom_site_occupancy
_atom_site_site_symmetry_order
_atom_site_calc_flag
_atom_site_refinement_flags_posn
_atom_site_refinement_flags_adp
_atom_site_refinement_flags_occupancy
_atom_site_disorder_assembly
_atom_site_disorder_group
Cu1 Cu 0.67852(3) 0.34833(9) 0.18795(4) 0.0345(2) Uani 1 1 d . . . . .
Cu2 Cu 0.5000 0.97337(12) 0.5000 0.0297(3) Uani 1 2 d S T P . .
O1 O 0.66626(16) 0.4829(7) 0.2547(2) 0.0439(12) Uani 1 1 d . . . . .
N3 N 0.7449(2) 0.4158(6) 0.1978(3) 0.0329(12) Uani 1 1 d . . . . .
O3 O 0.52635(15) 0.9412(6) 0.4209(2) 0.0380(11) Uani 1 1 d . . . . .
N1 N 0.6187(2) 0.2427(7) 0.1910(3) 0.0380(13) Uani 1 1 d . . . . .
N2 N 0.6298(5) -0.263(3) 0.1535(11) 0.252(15) Uani 1 1 d . . . . .
H2A H 0.6275 -0.3525 0.1360 0.303 Uiso 1 1 calc R U . . .
H2B H 0.6471 -0.2485 0.1929 0.303 Uiso 1 1 calc R U . . .
O2 O 0.68605(18) 0.2476(7) 0.1077(2) 0.0437(12) Uani 1 1 d . . . . .
N4 N 0.7911(4) 0.9254(13) 0.2261(7) 0.106(4) Uani 1 1 d . . . . .
H4A H 0.8027 1.0000 0.2514 0.127 Uiso 1 1 calc R U . . .
H4B H 0.7816 0.9388 0.1831 0.127 Uiso 1 1 calc R U . . .
N5 N 0.43633(16) 0.9988(6) 0.4478(2) 0.0288(11) Uani 1 1 d . . . . .
C1 C 0.6292(2) 0.4939(9) 0.2849(3) 0.0380(15) Uani 1 1 d . . . . .
C2 C 0.6315(3) 0.6031(9) 0.3360(4) 0.0438(17) Uani 1 1 d . . . . .
H H 0.6596 0.6610 0.3471 0.053 Uiso 1 1 calc R U . . .
C3 C 0.5942(3) 0.6254(10) 0.3690(4) 0.0482(18) Uani 1 1 d . . . . .
HA H 0.5971 0.6968 0.4037 0.058 Uiso 1 1 calc R U . . .
C4 C 0.5510(3) 0.5457(9) 0.3533(4) 0.0440(17) Uani 1 1 d . . . . .
C5 C 0.5119(4) 0.5763(10) 0.3865(5) 0.061(2) Uani 1 1 d . . . . .
HB H 0.5152 0.6485 0.4209 0.073 Uiso 1 1 calc R U . . .
C6 C 0.4693(4) 0.5029(10) 0.3695(6) 0.071(3) Uani 1 1 d . . . . .
HC H 0.4431 0.5243 0.3917 0.085 Uiso 1 1 calc R U . . .
C7 C 0.4653(4) 0.3964(11) 0.3193(7) 0.088(4) Uani 1 1 d . . . . .
HD H 0.4359 0.3456 0.3071 0.106 Uiso 1 1 calc R U . . .
C8 C 0.5026(3) 0.3634(11) 0.2872(5) 0.066(3) Uani 1 1 d . . . . .
HE H 0.4988 0.2895 0.2535 0.079 Uiso 1 1 calc R U . . .
C9 C 0.5469(3) 0.4377(8) 0.3033(4) 0.0438(17) Uani 1 1 d . . . . .
C10 C 0.5878(3) 0.4085(8) 0.2694(4) 0.0383(15) Uani 1 1 d . . . . .
C11 C 0.5864(3) 0.2845(8) 0.2258(4) 0.0427(17) Uani 1 1 d . . . . .
HF H 0.5585 0.2252 0.2216 0.051 Uiso 1 1 calc R U . . .
C12 C 0.6087(3) 0.1098(11) 0.1532(6) 0.067(3) Uani 1 1 d . . . . .
C13 C 0.5775(4) 0.124(2) 0.0894(7) 0.115(7) Uani 1 1 d . . . . .
C14 C 0.5626(5) -0.015(3) 0.0444(9) 0.186(13) Uani 1 1 d . . . . .
HG H 0.5419 -0.0164 0.0028 0.223 Uiso 1 1 calc R U . . .
C15 C 0.5823(4) -0.1161(16) 0.0724(6) 0.082(3) Uani 1 1 d D U . . .
C16 C 0.6095(3) -0.1634(16) 0.1242(5) 0.072(3) Uani 1 1 d . . . . .
C17 C 0.6277(4) -0.0133(13) 0.1740(8) 0.090(4) Uani 1 1 d . . . . .
C18 C 0.5583(6) 0.274(2) 0.0635(6) 0.107(5) Uani 1 1 d . . . . .
HH H 0.5460 0.2665 0.0157 0.160 Uiso 1 1 calc R U . . .
HI H 0.5840 0.3471 0.0709 0.160 Uiso 1 1 calc R U . . .
HJ H 0.5325 0.3040 0.0874 0.160 Uiso 1 1 calc R U . . .
C19 C 0.5684(7) -0.250(3) 0.0221(10) 0.184(10) Uani 1 1 d D U . . .
HK H 0.5353 -0.2390 0.0000 0.276 Uiso 1 1 calc R U . . .
HL H 0.5718 -0.3438 0.0468 0.276 Uiso 1 1 calc R U . . .
HM H 0.5896 -0.2508 -0.0116 0.276 Uiso 1 1 calc R U . . .
C20 C 0.6610(6) -0.0220(15) 0.2419(10) 0.145(9) Uani 1 1 d . . . . .
HN H 0.6571 0.0671 0.2680 0.218 Uiso 1 1 calc R U . . .
HO H 0.6942 -0.0291 0.2345 0.218 Uiso 1 1 calc R U . . .
HP H 0.6530 -0.1094 0.2663 0.218 Uiso 1 1 calc R U . . .
C21 C 0.7248(3) 0.1886(8) 0.0943(3) 0.0386(16) Uani 1 1 d . . . . .
C22 C 0.7199(3) 0.0765(10) 0.0436(4) 0.0506(19) Uani 1 1 d . . . . .
HQ H 0.6892 0.0506 0.0207 0.061 Uiso 1 1 calc R U . . .
C23 C 0.7596(3) 0.0069(10) 0.0281(4) 0.052(2) Uani 1 1 d . . . . .
HR H 0.7555 -0.0634 -0.0071 0.062 Uiso 1 1 calc R U . . .
C24 C 0.8064(3) 0.0343(9) 0.0620(4) 0.051(2) Uani 1 1 d . . . . .
C25 C 0.8456(4) -0.0481(11) 0.0477(5) 0.062(2) Uani 1 1 d . . . . .
HS H 0.8411 -0.1206 0.0134 0.074 Uiso 1 1 calc R U . . .
C26 C 0.8899(4) -0.0240(13) 0.0830(5) 0.069(3) Uani 1 1 d . . . . .
HT H 0.9161 -0.0809 0.0735 0.083 Uiso 1 1 calc R U . . .
C27 C 0.8970(4) 0.0832(12) 0.1327(6) 0.068(3) Uani 1 1 d . . . . .
HU H 0.9279 0.0982 0.1577 0.082 Uiso 1 1 calc R U . . .
C28 C 0.8594(3) 0.1673(12) 0.1456(5) 0.064(3) Uani 1 1 d . . . . .
HV H 0.8650 0.2426 0.1786 0.077 Uiso 1 1 calc R U . . .
C29 C 0.8128(3) 0.1452(9) 0.1115(4) 0.0482(19) Uani 1 1 d . . . . .
C30 C 0.7711(3) 0.2267(8) 0.1258(4) 0.0417(16) Uani 1 1 d . . . . .
C31 C 0.7777(2) 0.3469(10) 0.1714(3) 0.0382(14) Uani 1 1 d . . . . .
HW H 0.8095 0.3810 0.1841 0.046 Uiso 1 1 calc R U . . .
C32 C 0.7618(2) 0.5427(9) 0.2378(4) 0.0387(16) Uani 1 1 d . . . . .
C33 C 0.7746(3) 0.5235(12) 0.3073(4) 0.056(2) Uani 1 1 d . . . . .
C34 C 0.7949(3) 0.6415(15) 0.3458(6) 0.074(3) Uani 1 1 d . . . . .
HX H 0.8036 0.6292 0.3927 0.088 Uiso 1 1 calc R U . . .
C35 C 0.8018(4) 0.7630(14) 0.3200(5) 0.065(3) Uani 1 1 d . . . . .
C36 C 0.7878(3) 0.7951(10) 0.2523(8) 0.080(4) Uani 1 1 d . . . . .
C37 C 0.7653(3) 0.6768(9) 0.2075(5) 0.0491(19) Uani 1 1 d . . . . .
C38 C 0.7683(3) 0.3755(17) 0.3394(5) 0.091(4) Uani 1 1 d . . . . .
HY H 0.7886 0.3018 0.3225 0.136 Uiso 1 1 calc R U . . .
HZ H 0.7349 0.3447 0.3287 0.136 Uiso 1 1 calc R U . . .
H0AA H 0.7774 0.3841 0.3879 0.136 Uiso 1 1 calc R U . . .
C39 C 0.8257(4) 0.9004(18) 0.3569(10) 0.159(10) Uani 1 1 d . . . . .
H1AA H 0.8164 0.9075 0.4011 0.238 Uiso 1 1 calc R U . . .
H2AA H 0.8154 0.9897 0.3311 0.238 Uiso 1 1 calc R U . . .
H3AA H 0.8604 0.8909 0.3616 0.238 Uiso 1 1 calc R U . . .
C40 C 0.7490(4) 0.6989(12) 0.1347(6) 0.072(3) Uani 1 1 d . . . . .
H4AA H 0.7304 0.6127 0.1163 0.109 Uiso 1 1 calc R U . . .
H5AA H 0.7767 0.7106 0.1121 0.109 Uiso 1 1 calc R U . . .
H6AA H 0.7291 0.7878 0.1277 0.109 Uiso 1 1 calc R U . . .
C41 C 0.5072(2) 0.9594(8) 0.3592(3) 0.0306(13) Uani 1 1 d . . . . .
C42 C 0.5377(2) 0.9322(8) 0.3098(4) 0.0367(15) Uani 1 1 d . . . . .
H42 H 0.5702 0.9068 0.3242 0.044 Uiso 1 1 calc R U . . .
C43 C 0.5211(2) 0.9423(8) 0.2443(4) 0.0395(16) Uani 1 1 d . . . . .
H43 H 0.5417 0.9200 0.2132 0.047 Uiso 1 1 calc R U . . .
C44 C 0.4737(2) 0.9852(9) 0.2204(3) 0.0378(15) Uani 1 1 d . . . . .
C45 C 0.4581(3) 1.0076(10) 0.1505(4) 0.0468(19) Uani 1 1 d . . . . .
H45 H 0.4790 0.9833 0.1200 0.056 Uiso 1 1 calc R U . . .
C46 C 0.4142(3) 1.0628(11) 0.1268(4) 0.050(2) Uani 1 1 d . . . . .
H46 H 0.4044 1.0781 0.0803 0.060 Uiso 1 1 calc R U . . .
C47 C 0.3834(3) 1.0968(10) 0.1727(4) 0.0455(19) Uani 1 1 d . . . . .
H47 H 0.3528 1.1368 0.1566 0.055 Uiso 1 1 calc R U . . .
C48 C 0.3966(2) 1.0736(8) 0.2397(3) 0.0353(15) Uani 1 1 d . . . . .
H48 H 0.3748 1.0954 0.2692 0.042 Uiso 1 1 calc R U . . .
C49 C 0.4424(2) 1.0175(7) 0.2658(3) 0.0310(14) Uani 1 1 d . . . . .
C50 C 0.4594(2) 0.9959(7) 0.3367(3) 0.0289(13) Uani 1 1 d . . . . .
C51 C 0.4264(2) 1.0089(7) 0.3829(3) 0.0304(13) Uani 1 1 d . . . . .
C52 C 0.3957(2) 1.0051(7) 0.4828(3) 0.0291(13) Uani 1 1 d . . . . .
C53 C 0.3869(2) 1.1352(8) 0.5145(3) 0.0363(15) Uani 1 1 d . . . . .
C54 C 0.3464(3) 1.1391(11) 0.5466(4) 0.052(2) Uani 1 1 d . . . . .
H54 H 0.3388 1.2276 0.5679 0.062 Uiso 0.344(19) 1 calc R U P A 2
C55 C 0.3171(3) 1.0151(10) 0.5476(4) 0.048(2) Uani 1 1 d . . . . .
C56 C 0.3283(2) 0.8860(9) 0.5167(3) 0.0402(17) Uani 1 1 d . . . . .
H56 H 0.3088 0.8010 0.5179 0.048 Uiso 0.656(19) 1 calc R U P A 1
C57 C 0.3681(2) 0.8790(8) 0.4837(3) 0.0331(15) Uani 1 1 d . . . . .
C58 C 0.4191(3) 1.2673(9) 0.5155(4) 0.051(2) Uani 1 1 d . . . . .
H58A H 0.4439 1.2627 0.5549 0.076 Uiso 1 1 calc R U . . .
H58B H 0.4004 1.3580 0.5170 0.076 Uiso 1 1 calc R U . . .
H58C H 0.4339 1.2675 0.4751 0.076 Uiso 1 1 calc R U . . .
C59 C 0.2732(4) 1.0215(16) 0.5802(6) 0.087(4) Uani 1 1 d . . . . .
H59A H 0.2555 0.9286 0.5720 0.131 Uiso 1 1 calc R U . . .
H59B H 0.2530 1.1040 0.5615 0.131 Uiso 1 1 calc R U . . .
H59C H 0.2826 1.0359 0.6284 0.131 Uiso 1 1 calc R U . . .
C60 C 0.3795(3) 0.7360(9) 0.4518(4) 0.0428(17) Uani 1 1 d . . . . .
H60A H 0.3736 0.7470 0.4032 0.064 Uiso 1 1 calc R U . . .
H60B H 0.3592 0.6570 0.4649 0.064 Uiso 1 1 calc R U . . .
H60C H 0.4131 0.7109 0.4666 0.064 Uiso 1 1 calc R U . . .
N6 N 0.3351(5) 1.2764(16) 0.5728(7) 0.083(5) Uani 0.656(19) 1 d . . P A 1
H6A H 0.3090 1.2860 0.5906 0.099 Uiso 0.656(19) 1 calc R U P A 1
H6B H 0.3542 1.3526 0.5715 0.099 Uiso 0.656(19) 1 calc R U P A 1
N6A N 0.2985(6) 0.758(3) 0.5179(10) 0.047(6) Uani 0.344(19) 1 d . . P A 2
H6A1 H 0.2734 0.7622 0.5381 0.056 Uiso 0.344(19) 1 calc R U P A 2
H6A2 H 0.3053 0.6757 0.4984 0.056 Uiso 0.344(19) 1 calc R U P A 2

loop_
_atom_site_aniso_label
_atom_site_aniso_U_11
_atom_site_aniso_U_22
_atom_site_aniso_U_33
_atom_site_aniso_U_23
_atom_site_aniso_U_13
_atom_site_aniso_U_12
Cu1 0.0319(4) 0.0412(5) 0.0302(4) -0.0024(4) 0.0049(3) -0.0040(4)
Cu2 0.0223(5) 0.0346(6) 0.0319(5) 0.000 0.0036(4) 0.000
O1 0.030(2) 0.056(3) 0.047(3) -0.015(3) 0.010(2) -0.012(2)
N3 0.037(3) 0.033(3) 0.030(3) -0.003(2) 0.010(2) -0.003(2)
O3 0.024(2) 0.051(3) 0.039(2) -0.006(2) 0.0064(18) 0.004(2)
N1 0.034(3) 0.037(3) 0.046(3) -0.012(3) 0.014(2) -0.005(2)
N2 0.106(11) 0.39(3) 0.29(2) 0.26(3) 0.102(13) 0.105(16)
O2 0.042(3) 0.057(3) 0.031(2) -0.004(2) 0.005(2) -0.009(2)
N4 0.125(9) 0.078(8) 0.123(9) 0.019(7) 0.045(8) 0.010(6)
N5 0.020(2) 0.038(3) 0.029(2) -0.002(2) 0.0039(19) 0.001(2)
C1 0.037(3) 0.039(4) 0.037(3) 0.000(3) 0.003(3) 0.003(3)
C2 0.042(4) 0.049(5) 0.039(4) -0.010(3) 0.003(3) -0.005(3)
C3 0.059(5) 0.047(5) 0.039(4) -0.006(3) 0.010(3) -0.002(4)
C4 0.053(4) 0.039(4) 0.043(4) 0.008(3) 0.018(3) 0.003(3)
C5 0.089(7) 0.034(4) 0.070(6) -0.008(4) 0.043(5) 0.004(4)
C6 0.072(6) 0.040(5) 0.111(8) -0.017(5) 0.050(6) -0.006(4)
C7 0.066(6) 0.054(6) 0.160(12) -0.044(7) 0.067(7) -0.022(5)
C8 0.058(5) 0.046(5) 0.103(7) -0.024(5) 0.042(5) -0.011(4)
C9 0.046(4) 0.036(4) 0.053(4) -0.005(3) 0.020(3) -0.002(3)
C10 0.042(4) 0.036(4) 0.039(4) -0.003(3) 0.014(3) -0.003(3)
C11 0.039(4) 0.037(4) 0.056(5) -0.011(3) 0.022(3) -0.010(3)
C12 0.054(5) 0.053(6) 0.109(8) -0.035(5) 0.058(5) -0.022(4)
C13 0.078(7) 0.195(17) 0.090(9) -0.118(11) 0.062(7) -0.097(10)
C14 0.088(10) 0.38(4) 0.107(12) 0.144(19) 0.060(9) 0.084(17)
C15 0.054(6) 0.115(10) 0.078(7) 0.018(6) 0.018(5) -0.003(6)
C16 0.054(5) 0.104(9) 0.063(6) 0.009(6) 0.025(4) 0.028(6)
C17 0.080(7) 0.049(6) 0.156(13) 0.001(7) 0.067(8) 0.014(6)
C18 0.101(10) 0.147(16) 0.067(8) -0.016(9) 0.002(7) -0.016(10)
C19 0.137(15) 0.28(3) 0.135(15) -0.112(17) 0.010(12) 0.006(17)
C20 0.132(12) 0.068(8) 0.28(2) 0.096(12) 0.152(15) 0.064(9)
C21 0.052(4) 0.037(4) 0.028(3) 0.006(3) 0.011(3) -0.004(3)
C22 0.067(5) 0.047(5) 0.036(4) 0.002(3) 0.005(4) -0.002(4)
C23 0.075(6) 0.047(5) 0.037(4) -0.003(3) 0.019(4) 0.001(4)
C24 0.074(6) 0.040(4) 0.046(4) 0.005(3) 0.028(4) 0.000(4)
C25 0.082(6) 0.055(6) 0.056(5) 0.001(4) 0.032(5) 0.010(5)
C26 0.068(6) 0.068(6) 0.078(6) -0.006(6) 0.030(5) 0.010(5)
C27 0.055(5) 0.068(7) 0.083(7) -0.013(5) 0.013(5) 0.006(5)
C28 0.044(5) 0.076(7) 0.075(6) -0.012(5) 0.018(4) 0.003(4)
C29 0.056(5) 0.038(4) 0.055(5) 0.002(4) 0.023(4) 0.002(3)
C30 0.049(4) 0.032(4) 0.048(4) -0.001(3) 0.019(3) -0.002(3)
C31 0.035(3) 0.042(4) 0.041(3) 0.000(4) 0.013(3) 0.000(3)
C32 0.027(3) 0.046(4) 0.046(4) -0.013(3) 0.014(3) -0.002(3)
C33 0.032(4) 0.091(7) 0.044(4) -0.020(4) 0.007(3) -0.013(4)
C34 0.041(5) 0.113(10) 0.072(6) -0.047(7) 0.026(4) -0.031(5)
C35 0.049(5) 0.084(8) 0.063(6) -0.027(6) 0.011(4) 0.013(5)
C36 0.040(5) 0.035(5) 0.174(13) 0.018(6) 0.048(6) 0.003(4)
C37 0.038(4) 0.037(4) 0.076(6) 0.000(4) 0.022(4) 0.002(3)
C38 0.057(5) 0.163(13) 0.049(5) 0.045(7) -0.001(4) -0.035(7)
C39 0.060(7) 0.147(14) 0.28(2) -0.171(16) 0.070(10) -0.047(8)
C40 0.068(6) 0.061(6) 0.089(8) 0.036(6) 0.016(5) 0.006(5)
C41 0.025(3) 0.031(3) 0.036(3) -0.004(3) 0.006(2) 0.001(3)
C42 0.023(3) 0.042(4) 0.047(4) 0.002(3) 0.011(3) 0.009(3)
C43 0.035(3) 0.044(4) 0.044(4) -0.005(3) 0.019(3) 0.001(3)
C44 0.035(3) 0.042(4) 0.040(3) -0.002(3) 0.015(3) -0.005(3)
C45 0.040(4) 0.069(6) 0.034(3) -0.001(3) 0.014(3) -0.004(4)
C46 0.044(4) 0.071(6) 0.037(4) 0.008(4) 0.012(3) -0.003(4)
C47 0.033(4) 0.070(6) 0.035(4) 0.008(4) 0.009(3) 0.001(4)
C48 0.027(3) 0.051(4) 0.029(3) -0.001(3) 0.010(3) -0.003(3)
C49 0.026(3) 0.035(4) 0.034(3) -0.001(3) 0.009(2) -0.006(2)
C50 0.024(3) 0.029(3) 0.033(3) -0.002(3) 0.005(2) 0.000(2)
C51 0.026(3) 0.031(4) 0.034(3) 0.000(3) 0.005(2) 0.003(2)
C52 0.022(3) 0.038(4) 0.027(3) -0.003(3) 0.003(2) 0.000(2)
C53 0.036(3) 0.040(4) 0.034(3) -0.007(3) 0.008(3) 0.002(3)
C54 0.046(4) 0.058(5) 0.055(5) -0.014(4) 0.020(4) 0.007(4)
C55 0.038(4) 0.071(6) 0.037(4) -0.006(4) 0.015(3) 0.007(4)
C56 0.032(3) 0.057(5) 0.032(3) 0.008(3) 0.002(3) -0.003(3)
C57 0.024(3) 0.046(4) 0.029(3) -0.004(3) 0.002(2) 0.000(3)
C58 0.058(5) 0.039(4) 0.056(5) -0.017(4) 0.012(4) 0.000(4)
C59 0.065(6) 0.118(11) 0.090(8) -0.017(7) 0.050(6) -0.008(6)
C60 0.043(4) 0.038(4) 0.047(4) -0.004(3) 0.007(3) -0.005(3)
N6 0.082(10) 0.079(10) 0.100(11) -0.023(8) 0.054(8) 0.015(7)
N6A 0.024(9) 0.068(14) 0.050(11) 0.009(10) 0.007(7) -0.018(8)

loop_
_atom_type_symbol
_atom_type_description
_atom_type_scat_dispersion_real
_atom_type_scat_dispersion_imag
_atom_type_scat_source
C C 0.0033 0.0016 'International Tables Vol C Tables 4.2.6.8 and 6.1.1.4'
H H 0.0000 0.0000 'International Tables Vol C Tables 4.2.6.8 and 6.1.1.4'
N N 0.0061 0.0033 'International Tables Vol C Tables 4.2.6.8 and 6.1.1.4'
O O 0.0106 0.0060 'International Tables Vol C Tables 4.2.6.8 and 6.1.1.4'
Cu Cu 0.3201 1.2651 'International Tables Vol C Tables 4.2.6.8 and 6.1.1.4'

loop_
_geom_angle_atom_site_label_1
_geom_angle_atom_site_label_2
_geom_angle_atom_site_label_3
_geom_angle
_geom_angle_site_symmetry_1
_geom_angle_site_symmetry_3
O1 Cu1 O2 167.4(3) . .
O1 Cu1 N1 91.7(2) . .
O2 Cu1 N1 90.7(2) . .
O1 Cu1 N3 90.7(2) . .
O2 Cu1 N3 89.8(2) . .
N1 Cu1 N3 166.7(3) . .
O3 Cu2 O3 162.4(3) 2_656 .
O3 Cu2 N5 91.1(2) 2_656 .
O3 Cu2 N5 90.91(19) . .
O3 Cu2 N5 90.91(19) 2_656 2_656
O3 Cu2 N5 91.1(2) . 2_656
N5 Cu2 N5 166.5(3) . 2_656
C1 O1 Cu1 129.8(5) . .
C31 N3 C32 114.5(6) . .
C31 N3 Cu1 123.2(5) . .
C32 N3 Cu1 122.2(4) . .
C41 O3 Cu2 129.6(4) . .
C11 N1 C12 116.0(6) . .
C11 N1 Cu1 124.6(5) . .
C12 N1 Cu1 119.4(4) . .
C16 N2 H2A 120.0 . .
C16 N2 H2B 120.0 . .
H2A N2 H2B 120.0 . .
C21 O2 Cu1 126.4(4) . .
C36 N4 H4A 120.0 . .
C36 N4 H4B 120.0 . .
H4A N4 H4B 120.0 . .
C51 N5 C52 115.6(5) . .
C51 N5 Cu2 125.8(4) . .
C52 N5 Cu2 118.6(4) . .
O1 C1 C10 124.4(7) . .
O1 C1 C2 116.7(6) . .
C10 C1 C2 118.9(6) . .
C3 C2 C1 120.9(7) . .
C3 C2 H 119.5 . .
C1 C2 H 119.5 . .
C2 C3 C4 122.1(7) . .
C2 C3 HA 118.9 . .
C4 C3 HA 118.9 . .
C9 C4 C3 119.1(7) . .
C9 C4 C5 120.1(8) . .
C3 C4 C5 120.8(8) . .
C6 C5 C4 120.9(8) . .
C6 C5 HB 119.5 . .
C4 C5 HB 119.5 . .
C5 C6 C7 118.8(8) . .
C5 C6 HC 120.6 . .
C7 C6 HC 120.6 . .
C8 C7 C6 121.4(9) . .
C8 C7 HD 119.3 . .
C6 C7 HD 119.3 . .
C7 C8 C9 121.1(9) . .
C7 C8 HE 119.4 . .
C9 C8 HE 119.4 . .
C4 C9 C8 117.7(7) . .
C4 C9 C10 119.1(7) . .
C8 C9 C10 123.2(7) . .
C1 C10 C11 120.8(6) . .
C1 C10 C9 119.7(6) . .
C11 C10 C9 119.2(6) . .
N1 C11 C10 127.8(7) . .
N1 C11 HF 116.1 . .
C10 C11 HF 116.1 . .
C17 C12 N1 121.1(12) . .
C17 C12 C13 122.4(12) . .
N1 C12 C13 116.5(11) . .
C12 C13 C18 121.2(9) . .
C12 C13 C14 121.3(17) . .
C18 C13 C14 117.5(14) . .
C15 C14 C13 106.1(18) . .
C15 C14 HG 126.9 . .
C13 C14 HG 126.9 . .
C14 C15 C16 147(2) . .
C14 C15 C19 103.5(18) . .
C16 C15 C19 109.2(15) . .
N2 C16 C15 149(2) . .
N2 C16 C17 103.3(17) . .
C15 C16 C17 107.8(12) . .
C12 C17 C20 120.4(12) . .
C12 C17 C16 114.8(13) . .
C20 C17 C16 124.6(11) . .
C13 C18 HH 109.5 . .
C13 C18 HI 109.5 . .
HH C18 HI 109.5 . .
C13 C18 HJ 109.5 . .
HH C18 HJ 109.5 . .
HI C18 HJ 109.5 . .
C15 C19 HK 109.5 . .
C15 C19 HL 109.5 . .
HK C19 HL 109.5 . .
C15 C19 HM 109.5 . .
HK C19 HM 109.5 . .
HL C19 HM 109.5 . .
C17 C20 HN 109.5 . .
C17 C20 HO 109.5 . .
HN C20 HO 109.5 . .
C17 C20 HP 109.5 . .
HN C20 HP 109.5 . .
HO C20 HP 109.5 . .
O2 C21 C30 124.7(7) . .
O2 C21 C22 117.1(7) . .
C30 C21 C22 118.2(7) . .
C23 C22 C21 120.0(8) . .
C23 C22 HQ 120.0 . .
C21 C22 HQ 120.0 . .
C22 C23 C24 123.4(8) . .
C22 C23 HR 118.3 . .
C24 C23 HR 118.3 . .
C25 C24 C29 120.4(9) . .
C25 C24 C23 121.3(8) . .
C29 C24 C23 118.3(8) . .
C26 C25 C24 120.1(9) . .
C26 C25 HS 119.9 . .
C24 C25 HS 119.9 . .
C25 C26 C27 120.5(9) . .
C25 C26 HT 119.8 . .
C27 C26 HT 119.8 . .
C28 C27 C26 119.9(10) . .
C28 C27 HU 120.1 . .
C26 C27 HU 120.1 . .
C27 C28 C29 121.9(9) . .
C27 C28 HV 119.1 . .
C29 C28 HV 119.1 . .
C28 C29 C24 117.2(8) . .
C28 C29 C30 124.0(8) . .
C24 C29 C30 118.8(8) . .
C21 C30 C31 119.9(7) . .
C21 C30 C29 120.9(7) . .
C31 C30 C29 119.2(7) . .
N3 C31 C30 127.2(7) . .
N3 C31 HW 116.4 . .
C30 C31 HW 116.4 . .
C37 C32 C33 122.2(8) . .
C37 C32 N3 119.4(7) . .
C33 C32 N3 118.4(7) . .
C34 C33 C32 119.0(10) . .
C34 C33 C38 120.2(9) . .
C32 C33 C38 120.8(8) . .
C35 C34 C33 121.2(11) . .
C35 C34 HX 119.4 . .
C33 C34 HX 119.4 . .
C34 C35 C36 123.9(10) . .
C34 C35 C39 126.1(12) . .
C36 C35 C39 110.0(14) . .
N4 C36 C35 124.2(13) . .
N4 C36 C37 117.0(13) . .
C35 C36 C37 118.7(9) . .
C32 C37 C36 114.7(9) . .
C32 C37 C40 122.1(8) . .
C36 C37 C40 123.2(9) . .
C33 C38 HY 109.5 . .
C33 C38 HZ 109.5 . .
HY C38 HZ 109.5 . .
C33 C38 H0AA 109.5 . .
HY C38 H0AA 109.5 . .
HZ C38 H0AA 109.5 . .
C35 C39 H1AA 109.5 . .
C35 C39 H2AA 109.5 . .
H1AA C39 H2AA 109.5 . .
C35 C39 H3AA 109.5 . .
H1AA C39 H3AA 109.5 . .
H2AA C39 H3AA 109.5 . .
C37 C40 H4AA 109.5 . .
C37 C40 H5AA 109.5 . .
H4AA C40 H5AA 109.5 . .
C37 C40 H6AA 109.5 . .
H4AA C40 H6AA 109.5 . .
H5AA C40 H6AA 109.5 . .
O3 C41 C50 125.5(5) . .
O3 C41 C42 116.2(5) . .
C50 C41 C42 118.2(6) . .
C43 C42 C41 121.3(6) . .
C43 C42 H42 119.4 . .
C41 C42 H42 119.4 . .
C42 C43 C44 121.7(6) . .
C42 C43 H43 119.2 . .
C44 C43 H43 119.2 . .
C43 C44 C49 120.1(6) . .
C43 C44 C45 120.4(6) . .
C49 C44 C45 119.3(6) . .
C46 C45 C44 121.6(7) . .
C46 C45 H45 119.2 . .
C44 C45 H45 119.2 . .
C45 C46 C47 118.5(7) . .
C45 C46 H46 120.7 . .
C47 C46 H46 120.7 . .
C48 C47 C46 121.6(7) . .
C48 C47 H47 119.2 . .
C46 C47 H47 119.2 . .
C47 C48 C49 120.9(6) . .
C47 C48 H48 119.5 . .
C49 C48 H48 119.5 . .
C44 C49 C48 118.0(6) . .
C44 C49 C50 118.3(6) . .
C48 C49 C50 123.7(5) . .
C41 C50 C51 120.5(6) . .
C41 C50 C49 120.2(5) . .
C51 C50 C49 119.2(5) . .
N5 C51 C50 126.6(6) . .
C53 C52 C57 123.2(6) . .
C53 C52 N5 118.7(6) . .
C57 C52 N5 118.1(6) . .
C52 C53 C54 117.3(7) . .
C52 C53 C58 121.8(6) . .
C54 C53 C58 120.9(7) . .
C55 C54 N6 122.0(9) . .
C55 C54 C53 121.1(7) . .
N6 C54 C53 116.6(9) . .
C55 C54 H54 119.4 . .
C53 C54 H54 119.4 . .
C56 C55 C54 119.3(6) . .
C56 C55 C59 119.9(9) . .
C54 C55 C59 120.8(8) . .
C55 C56 C57 121.0(7) . .
C55 C56 N6A 119.4(11) . .
C57 C56 N6A 119.6(11) . .
C55 C56 H56 119.5 . .
C57 C56 H56 119.5 . .
C52 C57 C56 118.1(6) . .
C52 C57 C60 122.6(6) . .
C56 C57 C60 119.3(6) . .
C53 C58 H58A 109.5 . .
C53 C58 H58B 109.5 . .
H58A C58 H58B 109.5 . .
C53 C58 H58C 109.5 . .
H58A C58 H58C 109.5 . .
H58B C58 H58C 109.5 . .
C55 C59 H59A 109.5 . .
C55 C59 H59B 109.5 . .
H59A C59 H59B 109.5 . .
C55 C59 H59C 109.5 . .
H59A C59 H59C 109.5 . .
H59B C59 H59C 109.5 . .
C57 C60 H60A 109.5 . .
C57 C60 H60B 109.5 . .
H60A C60 H60B 109.5 . .
C57 C60 H60C 109.5 . .
H60A C60 H60C 109.5 . .
H60B C60 H60C 109.5 . .
C54 N6 H6A 120.0 . .
C54 N6 H6B 120.0 . .
H6A N6 H6B 120.0 . .
C56 N6A H6A1 120.0 . .
C56 N6A H6A2 120.0 . .
H6A1 N6A H6A2 120.0 . .

loop_
_geom_bond_atom_site_label_1
_geom_bond_atom_site_label_2
_geom_bond_distance
_geom_bond_site_symmetry_2
Cu1 O1 1.895(5) .
Cu1 O2 1.909(5) .
Cu1 N1 1.958(6) .
Cu1 N3 1.962(6) .
Cu2 O3 1.901(4) 2_656
Cu2 O3 1.901(4) .
Cu2 N5 1.958(5) .
Cu2 N5 1.958(5) 2_656
O1 C1 1.305(8) .
N3 C31 1.306(9) .
N3 C32 1.443(9) .
O3 C41 1.293(8) .
N1 C11 1.302(9) .
N1 C12 1.431(10) .
N2 C16 1.179(18) .
N2 H2A 0.8800 .
N2 H2B 0.8800 .
O2 C21 1.292(9) .
N4 C36 1.303(14) .
N4 H4A 0.8800 .
N4 H4B 0.8800 .
N5 C51 1.306(8) .
N5 C52 1.451(7) .
C1 C10 1.400(10) .
C1 C2 1.425(10) .
C2 C3 1.359(11) .
C2 H 0.9500 .
C3 C4 1.413(12) .
C3 HA 0.9500 .
C4 C9 1.399(11) .
C4 C5 1.417(11) .
C5 C6 1.375(14) .
C5 HB 0.9500 .
C6 C7 1.394(14) .
C6 HC 0.9500 .
C7 C8 1.364(11) .
C7 HD 0.9500 .
C8 C9 1.419(11) .
C8 HE 0.9500 .
C9 C10 1.468(10) .
C10 C11 1.426(10) .
C11 HF 0.9500 .
C12 C17 1.279(16) .
C12 C13 1.45(2) .
C13 C18 1.52(2) .
C13 C14 1.57(3) .
C14 C15 1.17(2) .
C14 HG 0.9500 .
C15 C16 1.273(15) .
C15 C19 1.596(18) .
C16 C17 1.722(19) .
C17 C20 1.54(2) .
C18 HH 0.9800 .
C18 HI 0.9800 .
C18 HJ 0.9800 .
C19 HK 0.9800 .
C19 HL 0.9800 .
C19 HM 0.9800 .
C20 HN 0.9800 .
C20 HO 0.9800 .
C20 HP 0.9800 .
C21 C30 1.409(11) .
C21 C22 1.436(11) .
C22 C23 1.371(12) .
C22 HQ 0.9500 .
C23 C24 1.417(13) .
C23 HR 0.9500 .
C24 C25 1.409(12) .
C24 C29 1.411(12) .
C25 C26 1.362(14) .
C25 HS 0.9500 .
C26 C27 1.391(14) .
C26 HT 0.9500 .
C27 C28 1.371(13) .
C27 HU 0.9500 .
C28 C29 1.405(13) .
C28 HV 0.9500 .
C29 C30 1.466(11) .
C30 C31 1.421(11) .
C31 HW 0.9500 .
C32 C37 1.370(11) .
C32 C33 1.410(11) .
C33 C34 1.392(13) .
C33 C38 1.512(16) .
C34 C35 1.247(17) .
C34 HX 0.9500 .
C35 C36 1.398(17) .
C35 C39 1.550(15) .
C36 C37 1.481(15) .
C37 C40 1.491(14) .
C38 HY 0.9800 .
C38 HZ 0.9800 .
C38 H0AA 0.9800 .
C39 H1AA 0.9800 .
C39 H2AA 0.9800 .
C39 H3AA 0.9800 .
C40 H4AA 0.9800 .
C40 H5AA 0.9800 .
C40 H6AA 0.9800 .
C41 C50 1.401(8) .
C41 C42 1.450(8) .
C42 C43 1.341(10) .
C42 H42 0.9500 .
C43 C44 1.409(10) .
C43 H43 0.9500 .
C44 C49 1.412(9) .
C44 C45 1.433(10) .
C45 C46 1.359(11) .
C45 H45 0.9500 .
C46 C47 1.411(10) .
C46 H46 0.9500 .
C47 C48 1.369(10) .
C47 H47 0.9500 .
C48 C49 1.417(9) .
C48 H48 0.9500 .
C49 C50 1.457(9) .
C50 C51 1.433(8) .
C52 C53 1.383(9) .
C52 C57 1.386(9) .
C53 C54 1.413(10) .
C53 C58 1.503(11) .
C54 C55 1.398(13) .
C54 N6 1.407(15) .
C54 H54 0.9500 .
C55 C56 1.386(11) .
C55 C59 1.505(11) .
C56 C57 1.405(9) .
C56 N6A 1.44(2) .
C56 H56 0.9500 .
C57 C60 1.505(10) .
C58 H58A 0.9800 .
C58 H58B 0.9800 .
C58 H58C 0.9800 .
C59 H59A 0.9800 .
C59 H59B 0.9800 .
C59 H59C 0.9800 .
C60 H60A 0.9800 .
C60 H60B 0.9800 .
C60 H60C 0.9800 .
N6 H6A 0.8800 .
N6 H6B 0.8800 .
N6A H6A1 0.8800 .
N6A H6A2 0.8800 .

loop_
_geom_torsion_atom_site_label_1
_geom_torsion_atom_site_label_2
_geom_torsion_atom_site_label_3
_geom_torsion_atom_site_label_4
_geom_torsion
O2 Cu1 O1 C1 97.8(11)
N1 Cu1 O1 C1 -3.0(7)
N3 Cu1 O1 C1 -169.9(6)
Cu1 O1 C1 C10 -4.6(11)
Cu1 O1 C1 C2 176.8(5)
O1 C1 C2 C3 178.2(7)
C10 C1 C2 C3 -0.5(12)
C1 C2 C3 C4 -2.0(13)
C2 C3 C4 C9 1.6(12)
C2 C3 C4 C5 -177.0(8)
C9 C4 C5 C6 -1.1(14)
C3 C4 C5 C6 177.5(9)
C4 C5 C6 C7 0.5(16)
C5 C6 C7 C8 0.4(19)
C6 C7 C8 C9 -0.7(19)
C3 C4 C9 C8 -177.9(8)
C5 C4 C9 C8 0.8(12)
C3 C4 C9 C10 1.0(11)
C5 C4 C9 C10 179.7(8)
C7 C8 C9 C4 0.1(15)
C7 C8 C9 C10 -178.7(10)
O1 C1 C10 C11 10.5(12)
C2 C1 C10 C11 -170.9(7)
O1 C1 C10 C9 -175.5(7)
C2 C1 C10 C9 3.1(11)
C4 C9 C10 C1 -3.3(11)
C8 C9 C10 C1 175.5(8)
C4 C9 C10 C11 170.8(7)
C8 C9 C10 C11 -10.4(12)
C12 N1 C11 C10 177.6(9)
Cu1 N1 C11 C10 -2.3(12)
C1 C10 C11 N1 -7.0(13)
C9 C10 C11 N1 179.0(8)
C11 N1 C12 C17 -100.8(10)
Cu1 N1 C12 C17 79.1(9)
C11 N1 C12 C13 81.4(9)
Cu1 N1 C12 C13 -98.7(7)
C17 C12 C13 C18 -175.5(11)
N1 C12 C13 C18 2.3(12)
C17 C12 C13 C14 4.1(10)
N1 C12 C13 C14 -178.1(7)
C12 C13 C14 C15 -1.8(11)
C18 C13 C14 C15 177.8(11)
C13 C14 C15 C16 3(2)
C13 C14 C15 C19 -176.5(10)
C14 C15 C16 N2 -180(2)
C19 C15 C16 N2 -1(3)
C14 C15 C16 C17 -4(2)
C19 C15 C16 C17 175.1(10)
N1 C12 C17 C20 1.7(13)
C13 C12 C17 C20 179.4(8)
N1 C12 C17 C16 177.1(6)
C13 C12 C17 C16 -5.2(12)
N2 C16 C17 C12 -177.6(10)
C15 C16 C17 C12 4.6(12)
N2 C16 C17 C20 -2.5(13)
C15 C16 C17 C20 179.8(9)
Cu1 O2 C21 C30 -21.4(10)
Cu1 O2 C21 C22 158.8(5)
O2 C21 C22 C23 -178.4(7)
C30 C21 C22 C23 1.8(11)
C21 C22 C23 C24 3.0(12)
C22 C23 C24 C25 175.1(8)
C22 C23 C24 C29 -3.9(12)
C29 C24 C25 C26 1.9(13)
C23 C24 C25 C26 -177.1(9)
C24 C25 C26 C27 -0.9(15)
C25 C26 C27 C28 -1.2(17)
C26 C27 C28 C29 2.3(17)
C27 C28 C29 C24 -1.3(15)
C27 C28 C29 C30 176.7(9)
C25 C24 C29 C28 -0.8(12)
C23 C24 C29 C28 178.3(8)
C25 C24 C29 C30 -178.9(7)
C23 C24 C29 C30 0.2(11)
O2 C21 C30 C31 -6.1(11)
C22 C21 C30 C31 173.7(7)
O2 C21 C30 C29 174.8(7)
C22 C21 C30 C29 -5.4(11)
C28 C29 C30 C21 -173.5(8)
C24 C29 C30 C21 4.5(11)
C28 C29 C30 C31 7.4(12)
C24 C29 C30 C31 -174.7(7)
C32 N3 C31 C30 -174.7(7)
Cu1 N3 C31 C30 8.3(11)
C21 C30 C31 N3 12.5(12)
C29 C30 C31 N3 -168.3(7)
C31 N3 C32 C37 84.7(8)
Cu1 N3 C32 C37 -98.2(7)
C31 N3 C32 C33 -95.0(8)
Cu1 N3 C32 C33 82.1(7)
C37 C32 C33 C34 -5.3(11)
N3 C32 C33 C34 174.4(7)
C37 C32 C33 C38 177.3(8)
N3 C32 C33 C38 -2.9(11)
C32 C33 C34 C35 0.2(14)
C38 C33 C34 C35 177.6(10)
C33 C34 C35 C36 3.7(16)
C33 C34 C35 C39 -177.6(9)
C34 C35 C36 N4 173.7(11)
C39 C35 C36 N4 -5.1(14)
C34 C35 C36 C37 -2.8(14)
C39 C35 C36 C37 178.3(8)
C33 C32 C37 C36 5.8(11)
N3 C32 C37 C36 -173.9(6)
C33 C32 C37 C40 -176.1(8)
N3 C32 C37 C40 4.2(11)
N4 C36 C37 C32 -178.8(8)
C35 C36 C37 C32 -2.0(11)
N4 C36 C37 C40 3.2(13)
C35 C36 C37 C40 180.0(8)
Cu2 O3 C41 C50 -6.3(10)
Cu2 O3 C41 C42 176.9(5)
O3 C41 C42 C43 177.4(7)
C50 C41 C42 C43 0.4(11)
C41 C42 C43 C44 2.5(12)
C42 C43 C44 C49 -0.6(12)
C42 C43 C44 C45 174.5(8)
C43 C44 C45 C46 -173.5(8)
C49 C44 C45 C46 1.7(12)
C44 C45 C46 C47 -0.7(13)
C45 C46 C47 C48 -0.9(14)
C46 C47 C48 C49 1.5(13)
C43 C44 C49 C48 174.1(7)
C45 C44 C49 C48 -1.1(10)
C43 C44 C49 C50 -3.9(10)
C45 C44 C49 C50 -179.1(7)
C47 C48 C49 C44 -0.5(11)
C47 C48 C49 C50 177.4(7)
O3 C41 C50 C51 -3.2(10)
C42 C41 C50 C51 173.5(6)
O3 C41 C50 C49 178.3(6)
C42 C41 C50 C49 -4.9(10)
C44 C49 C50 C41 6.7(9)
C48 C49 C50 C41 -171.2(6)
C44 C49 C50 C51 -171.8(6)
C48 C49 C50 C51 10.3(10)
C52 N5 C51 C50 -175.5(6)
Cu2 N5 C51 C50 3.5(10)
C41 C50 C51 N5 4.4(10)
C49 C50 C51 N5 -177.1(6)
C51 N5 C52 C53 -103.0(7)
Cu2 N5 C52 C53 77.9(7)
C51 N5 C52 C57 78.2(8)
Cu2 N5 C52 C57 -100.9(6)
C57 C52 C53 C54 -2.9(10)
N5 C52 C53 C54 178.4(6)
C57 C52 C53 C58 176.7(7)
N5 C52 C53 C58 -2.0(10)
C52 C53 C54 C55 1.6(12)
C58 C53 C54 C55 -178.0(8)
C52 C53 C54 N6 -173.8(10)
C58 C53 C54 N6 6.6(14)
N6 C54 C55 C56 175.4(10)
C53 C54 C55 C56 0.2(12)
N6 C54 C55 C59 -3.1(16)
C53 C54 C55 C59 -178.2(9)
C54 C55 C56 C57 -0.9(11)
C59 C55 C56 C57 177.5(8)
C54 C55 C56 N6A 179.8(11)
C59 C55 C56 N6A -1.8(14)
C53 C52 C57 C56 2.2(10)
N5 C52 C57 C56 -179.0(6)
C53 C52 C57 C60 -177.0(6)
N5 C52 C57 C60 1.8(9)
C55 C56 C57 C52 -0.2(10)
N6A C56 C57 C52 179.1(10)
C55 C56 C57 C60 179.0(7)
N6A C56 C57 C60 -1.7(12)
